data_4508718
loop_
_publ_author_name
'Saha, Binoy K.'
'Nangia, Ashwini'
'Nicoud, Jean-Fran\,cois'

_publ_section_title
;
 Using Halogen&#x00B7;&#x00B7;&#x00B7;Halogen Interactions to Direct
 Noncentrosymmetric Crystal Packing in Dipolar Organic Molecules
;
_journal_issue 6
_journal_name_full 'Crystal Growth &amp; Design'
_journal_page_first 1278
_journal_paper_doi 10.1021/cg060117k
_journal_volume 6
_journal_year 2006
_chemical_formula_moiety 'C5 H5 Br N2'
_chemical_formula_sum 'C5 H5 Br N2'
_chemical_formula_weight 173.02
_chemical_name_common 3-amino-2-bromopyridine
_chemical_name_systematic
; 
3-amino-2-bromopyridine 
;
_space_group_IT_number 4
_symmetry_cell_setting monoclinic
_symmetry_space_group_name_Hall 'P 2yb'
_symmetry_space_group_name_H-M 'P 1 21 1'
_atom_sites_solution_hydrogens geom
_atom_sites_solution_primary direct
_atom_sites_solution_secondary difmap
_audit_creation_method SHELXL-97
_cell_angle_alpha 90.00
_cell_angle_beta 104.6860(10)
_cell_angle_gamma 90.00
_cell_formula_units_Z 8
_cell_length_a 7.9689(5)
_cell_length_b 13.1908(8)
_cell_length_c 11.6096(7)
_cell_measurement_reflns_used 4857
_cell_measurement_temperature 100(2)
_cell_measurement_theta_max 28.23
_cell_measurement_theta_min 2.38
_cell_volume 1180.49(13)
_computing_cell_refinement 'Bruker SMART'
_computing_data_collection 'Bruker SMART'
_computing_data_reduction 'Bruker SAINT'
_computing_molecular_graphics 'Bruker SHELXTL'
_computing_publication_material 'Bruker SHELXTL'
_computing_structure_refinement 'SHELXL-97 (Sheldrick, 1997)'
_computing_structure_solution 'SHELXS-97 (Sheldrick, 1990)'
_diffrn_ambient_temperature 100(2)
_diffrn_measured_fraction_theta_full 0.997
_diffrn_measured_fraction_theta_max 0.997
_diffrn_measurement_device_type 'CCD area detector'
_diffrn_measurement_method 'phi and omega scans'
_diffrn_radiation_monochromator graphite
_diffrn_radiation_source 'fine-focus sealed tube'
_diffrn_radiation_type MoK\a
_diffrn_radiation_wavelength 0.71073
_diffrn_reflns_av_R_equivalents 0.0175
_diffrn_reflns_av_sigmaI/netI 0.0332
_diffrn_reflns_limit_h_max 9
_diffrn_reflns_limit_h_min -7
_diffrn_reflns_limit_k_max 14
_diffrn_reflns_limit_k_min -16
_diffrn_reflns_limit_l_max 14
_diffrn_reflns_limit_l_min -14
_diffrn_reflns_number 6730
_diffrn_reflns_theta_full 26.37
_diffrn_reflns_theta_max 26.37
_diffrn_reflns_theta_min 1.81
_exptl_absorpt_coefficient_mu 6.845
_exptl_absorpt_correction_T_max 0.4267
_exptl_absorpt_correction_T_min 0.1705
_exptl_absorpt_correction_type multi-scan
_exptl_absorpt_process_details 'SADABS - Bruker Nonius area detector scaling and absorption correction - V2.10'
_exptl_crystal_colour colorless
_exptl_crystal_density_diffrn 1.947
_exptl_crystal_density_method 'not measured'
_exptl_crystal_description block
_exptl_crystal_F_000 672
_exptl_crystal_size_max 0.40
_exptl_crystal_size_mid 0.24
_exptl_crystal_size_min 0.15
_refine_diff_density_max 0.494
_refine_diff_density_min -0.435
_refine_diff_density_rms 0.083
_refine_ls_abs_structure_details 'Flack H D (1983), Acta Cryst. A39, 876-881'
_refine_ls_abs_structure_Flack 0.278(10)
_refine_ls_extinction_method none
_refine_ls_goodness_of_fit_ref 1.036
_refine_ls_hydrogen_treatment mixed
_refine_ls_matrix_type full
_refine_ls_number_parameters 321
_refine_ls_number_reflns 4274
_refine_ls_number_restraints 1
_refine_ls_restrained_S_all 1.036
_refine_ls_R_factor_all 0.0254
_refine_ls_R_factor_gt 0.0243
_refine_ls_shift/su_max 0.003
_refine_ls_shift/su_mean 0.000
_refine_ls_structure_factor_coef Fsqd
_refine_ls_weighting_details 'calc w=1/[\s^2^(Fo^2^)+(0.0307P)^2^+0.5804P] where P=(Fo^2^+2Fc^2^)/3'
_refine_ls_weighting_scheme calc
_refine_ls_wR_factor_gt 0.0584
_refine_ls_wR_factor_ref 0.0588
_reflns_number_gt 4146
_reflns_number_total 4274
_reflns_threshold_expression >2sigma(I)
_cod_data_source_file cg060117ksup9.cif
_cod_data_source_block an386_m
_cod_original_sg_symbol_H-M 'P 21'
_cod_database_code 4508718

loop_
_symmetry_equiv_pos_as_xyz
'x, y, z'
'-x, y+1/2, -z'

loop_
_atom_site_label
_atom_site_type_symbol
_atom_site_fract_x
_atom_site_fract_y
_atom_site_fract_z
_atom_site_U_iso_or_equiv
_atom_site_adp_type
_atom_site_occupancy
_atom_site_symmetry_multiplicity
_atom_site_calc_flag
_atom_site_refinement_flags
Br1 Br 0.33605(5) 0.67939(3) 1.16209(3) 0.02002(10) Uani 1 1 d .
C4 C -0.0129(5) 0.4244(4) 0.9648(3) 0.0208(9) Uani 1 1 d .
H4 H -0.0874 0.3709 0.9282 0.025 Uiso 1 1 calc R
C5 C 0.0906(5) 0.4130(4) 1.0782(3) 0.0204(8) Uani 1 1 d .
H5 H 0.0894 0.3502 1.1181 0.024 Uiso 1 1 calc R
N2 N 0.1085(5) 0.6830(3) 0.9024(3) 0.0192(7) Uani 1 1 d .
C1 C 0.1967(5) 0.5731(3) 1.0753(3) 0.0156(8) Uani 1 1 d .
C2 C 0.1020(5) 0.5929(3) 0.9582(3) 0.0151(8) Uani 1 1 d .
C3 C -0.0081(5) 0.5144(3) 0.9043(3) 0.0181(8) Uani 1 1 d .
H3 H -0.0797 0.5228 0.8259 0.022 Uiso 1 1 calc R
N1 N 0.1939(4) 0.4881(3) 1.1345(3) 0.0183(7) Uani 1 1 d .
Br4 Br 0.29904(5) -0.08154(3) -0.19163(3) 0.01911(10) Uani 1 1 d .
Br2 Br 0.36710(5) 0.89776(3) 0.35723(3) 0.02302(11) Uani 1 1 d .
N4 N 0.5896(5) 0.9213(4) 0.6191(3) 0.0255(9) Uani 1 1 d .
C6 C 0.6125(5) 0.9164(3) 0.4133(3) 0.0170(8) Uani 1 1 d .
C7 C 0.6838(5) 0.9269(3) 0.5358(3) 0.0159(8) Uani 1 1 d .
C9 C 0.9572(5) 0.9383(3) 0.4839(4) 0.0227(10) Uani 1 1 d .
H9 H 1.0798 0.9456 0.5062 0.027 Uiso 1 1 calc R
N3 N 0.6990(4) 0.9169(3) 0.3303(3) 0.0199(7) Uani 1 1 d .
C8 C 0.8653(5) 0.9376(3) 0.5695(3) 0.0205(9) Uani 1 1 d .
H8 H 0.9244 0.9444 0.6511 0.025 Uiso 1 1 calc R
C10 C 0.8712(5) 0.9283(3) 0.3661(3) 0.0229(9) Uani 1 1 d .
H10 H 0.9362 0.9295 0.3079 0.027 Uiso 1 1 calc R
Br3 Br 1.25848(5) 0.71143(3) 0.59631(3) 0.02202(10) Uani 1 1 d .
C13 C 0.7532(5) 0.6590(3) 0.4040(3) 0.0192(9) Uani 1 1 d .
H13 H 0.6890 0.6498 0.3238 0.023 Uiso 1 1 calc R
N5 N 0.9380(4) 0.6830(3) 0.6394(3) 0.0209(7) Uani 1 1 d .
N6 N 1.0175(5) 0.6836(3) 0.3410(3) 0.0215(8) Uani 1 1 d .
C12 C 0.9321(5) 0.6765(3) 0.4305(3) 0.0177(8) Uani 1 1 d .
C11 C 1.0143(5) 0.6877(3) 0.5514(3) 0.0161(8) Uani 1 1 d .
C14 C 0.6701(6) 0.6550(3) 0.4952(4) 0.0228(10) Uani 1 1 d .
H14 H 0.5484 0.6442 0.4781 0.027 Uiso 1 1 calc R
C15 C 0.7664(5) 0.6669(4) 0.6112(4) 0.0230(10) Uani 1 1 d .
H15 H 0.7088 0.6634 0.6735 0.028 Uiso 1 1 calc R
N8 N 0.5372(5) -0.0778(3) 0.0654(3) 0.0236(8) Uani 1 1 d .
N7 N 0.2383(4) 0.1078(3) -0.1121(3) 0.0187(7) Uani 1 1 d .
C17 C 0.4461(5) 0.0104(3) 0.0344(3) 0.0165(8) Uani 1 1 d .
C16 C 0.3298(5) 0.0263(3) -0.0774(3) 0.0165(8) Uani 1 1 d .
C18 C 0.4650(5) 0.0932(3) 0.1121(3) 0.0197(8) Uani 1 1 d .
H18 H 0.5424 0.0891 0.1891 0.024 Uiso 1 1 calc R
C19 C 0.3715(5) 0.1809(4) 0.0771(3) 0.0206(9) Uani 1 1 d .
H19 H 0.3845 0.2373 0.1295 0.025 Uiso 1 1 calc R
C20 C 0.2588(5) 0.1860(4) -0.0349(4) 0.0225(9) Uani 1 1 d .
H20 H 0.1939 0.2463 -0.0582 0.027 Uiso 1 1 calc R
H8A H 0.583(5) -0.085(3) 0.138(4) 0.003(9) Uiso 1 1 d .
H6A H 1.125(7) 0.678(4) 0.358(4) 0.024(12) Uiso 1 1 d .
H4B H 0.482(7) 0.928(4) 0.597(4) 0.033(14) Uiso 1 1 d .
H6B H 0.962(6) 0.661(4) 0.282(4) 0.026(14) Uiso 1 1 d .
H2A H 0.082(6) 0.690(4) 0.819(5) 0.038(14) Uiso 1 1 d .
H2B H 0.187(7) 0.721(5) 0.923(4) 0.034(16) Uiso 1 1 d .
H8B H 0.528(9) -0.122(5) 0.024(7) 0.07(2) Uiso 1 1 d .
H4A H 0.646(6) 0.944(4) 0.697(4) 0.029(13) Uiso 1 1 d .

loop_
_atom_site_aniso_label
_atom_site_aniso_U_11
_atom_site_aniso_U_22
_atom_site_aniso_U_33
_atom_site_aniso_U_23
_atom_site_aniso_U_13
_atom_site_aniso_U_12
Br1 0.01989(19) 0.0214(2) 0.01703(18) -0.00438(16) 0.00145(14) -0.00241(16)
C4 0.0208(19) 0.020(2) 0.024(2) -0.0061(19) 0.0092(16) -0.0060(17)
C5 0.024(2) 0.016(2) 0.0227(19) 0.0039(18) 0.0092(15) 0.0018(18)
N2 0.0218(18) 0.0204(19) 0.0158(16) 0.0025(15) 0.0055(13) -0.0006(17)
C1 0.0169(18) 0.017(2) 0.0144(17) -0.0020(15) 0.0061(15) 0.0015(15)
C2 0.0170(18) 0.016(2) 0.0139(17) -0.0025(15) 0.0074(14) 0.0028(15)
C3 0.0167(18) 0.023(2) 0.0149(17) -0.0055(16) 0.0042(14) 0.0023(16)
N1 0.0206(17) 0.0182(18) 0.0169(16) 0.0022(14) 0.0060(13) 0.0031(14)
Br4 0.02136(19) 0.0223(2) 0.01338(17) -0.00346(16) 0.00390(14) -0.00131(17)
Br2 0.01962(19) 0.0278(3) 0.01879(19) -0.00449(17) -0.00044(14) -0.00006(17)
N4 0.0190(18) 0.043(3) 0.0143(16) -0.0058(19) 0.0044(13) -0.0022(19)
C6 0.0162(18) 0.015(2) 0.0181(18) 0.0004(17) 0.0019(14) 0.0008(17)
C7 0.0200(18) 0.013(2) 0.0151(17) -0.0013(16) 0.0052(14) 0.0013(16)
C9 0.019(2) 0.023(3) 0.027(2) 0.0009(18) 0.0063(17) -0.0011(18)
N3 0.0248(17) 0.0178(18) 0.0171(15) 0.0008(16) 0.0053(13) 0.0037(16)
C8 0.0212(19) 0.022(2) 0.0167(18) -0.0019(16) 0.0015(15) 0.0002(17)
C10 0.032(2) 0.018(2) 0.023(2) 0.0064(18) 0.0153(18) 0.0045(19)
Br3 0.02028(19) 0.0262(2) 0.01733(18) -0.00109(17) 0.00058(14) -0.00132(17)
C13 0.021(2) 0.018(2) 0.0159(19) -0.0023(16) -0.0003(16) 0.0043(17)
N5 0.0302(19) 0.0186(19) 0.0151(15) 0.0032(16) 0.0079(14) 0.0008(16)
N6 0.0191(18) 0.031(2) 0.0134(16) -0.0002(17) 0.0026(14) 0.0005(17)
C12 0.0239(19) 0.0141(19) 0.0142(17) 0.0038(16) 0.0031(14) 0.0043(17)
C11 0.0169(17) 0.014(2) 0.0163(17) -0.0008(16) 0.0026(14) -0.0008(16)
C14 0.024(2) 0.017(2) 0.028(2) 0.0000(18) 0.0090(17) 0.0018(17)
C15 0.029(2) 0.020(2) 0.023(2) 0.0046(18) 0.0116(17) 0.0012(18)
N8 0.0310(19) 0.024(2) 0.0130(18) -0.0008(17) 0.0007(14) 0.0012(18)
N7 0.0190(17) 0.0224(19) 0.0164(16) -0.0005(14) 0.0077(13) -0.0010(14)
C17 0.0165(18) 0.017(2) 0.0174(18) 0.0027(15) 0.0074(15) -0.0025(15)
C16 0.0182(18) 0.018(2) 0.0153(18) -0.0011(16) 0.0079(15) -0.0022(16)
C18 0.0196(19) 0.024(2) 0.0164(19) -0.0016(16) 0.0061(15) -0.0029(16)
C19 0.029(2) 0.017(2) 0.0184(19) 0.0001(18) 0.0106(16) -0.0003(18)
C20 0.021(2) 0.023(2) 0.024(2) 0.0005(19) 0.0085(16) -0.0009(19)

loop_
_atom_type_symbol
_atom_type_description
_atom_type_scat_dispersion_real
_atom_type_scat_dispersion_imag
_atom_type_scat_source
C C 0.0033 0.0016 'International Tables Vol C Tables 4.2.6.8 and 6.1.1.4'
H H 0.0000 0.0000 'International Tables Vol C Tables 4.2.6.8 and 6.1.1.4'
N N 0.0061 0.0033 'International Tables Vol C Tables 4.2.6.8 and 6.1.1.4'
Br Br -0.2901 2.4595 'International Tables Vol C Tables 4.2.6.8 and 6.1.1.4'

loop_
_geom_angle_atom_site_label_1
_geom_angle_atom_site_label_2
_geom_angle_atom_site_label_3
_geom_angle
C5 C4 C3 119.5(4)
C5 C4 H4 120.2
C3 C4 H4 120.2
N1 C5 C4 122.0(4)
N1 C5 H5 119.0
C4 C5 H5 119.0
C2 N2 H2A 123(3)
C2 N2 H2B 122(4)
H2A N2 H2B 102(5)
N1 C1 C2 126.0(4)
N1 C1 Br1 115.7(3)
C2 C1 Br1 118.2(3)
N2 C2 C3 121.9(3)
N2 C2 C1 123.2(4)
C3 C2 C1 114.7(3)
C4 C3 C2 120.2(3)
C4 C3 H3 119.9
C2 C3 H3 119.9
C1 N1 C5 117.5(3)
C7 N4 H4B 118(3)
C7 N4 H4A 117(3)
H4B N4 H4A 118(4)
N3 C6 C7 126.1(3)
N3 C6 Br2 115.5(3)
C7 C6 Br2 118.4(3)
N4 C7 C6 124.0(4)
N4 C7 C8 121.3(3)
C6 C7 C8 114.6(3)
C10 C9 C8 119.8(4)
C10 C9 H9 120.1
C8 C9 H9 120.1
C6 N3 C10 117.3(3)
C9 C8 C7 119.9(4)
C9 C8 H8 120.1
C7 C8 H8 120.1
N3 C10 C9 122.3(4)
N3 C10 H10 118.9
C9 C10 H10 118.9
C14 C13 C12 119.7(4)
C14 C13 H13 120.1
C12 C13 H13 120.1
C11 N5 C15 117.5(3)
C12 N6 H6A 120(3)
C12 N6 H6B 111(4)
H6A N6 H6B 120(5)
N6 C12 C11 123.6(4)
N6 C12 C13 120.9(3)
C11 C12 C13 115.5(3)
N5 C11 C12 125.7(4)
N5 C11 Br3 115.8(3)
C12 C11 Br3 118.5(3)
C15 C14 C13 119.1(4)
C15 C14 H14 120.4
C13 C14 H14 120.4
N5 C15 C14 122.5(4)
N5 C15 H15 118.7
C14 C15 H15 118.7
C17 N8 H8A 115(3)
C17 N8 H8B 123(5)
H8A N8 H8B 120(6)
C16 N7 C20 117.4(3)
N8 C17 C18 122.0(4)
N8 C17 C16 123.4(4)
C18 C17 C16 114.6(4)
N7 C16 C17 126.5(4)
N7 C16 Br4 115.8(3)
C17 C16 Br4 117.8(3)
C19 C18 C17 120.1(4)
C19 C18 H18 119.9
C17 C18 H18 119.9
C18 C19 C20 119.5(4)
C18 C19 H19 120.3
C20 C19 H19 120.3
N7 C20 C19 121.9(4)
N7 C20 H20 119.1
C19 C20 H20 119.1

loop_
_geom_bond_atom_site_label_1
_geom_bond_atom_site_label_2
_geom_bond_distance
Br1 C1 1.910(4)
C4 C5 1.373(6)
C4 C3 1.385(6)
C4 H4 0.9500
C5 N1 1.347(5)
C5 H5 0.9500
N2 C2 1.362(5)
N2 H2A 0.95(5)
N2 H2B 0.79(6)
C1 N1 1.318(5)
C1 C2 1.402(5)
C2 C3 1.398(5)
C3 H3 0.9500
Br4 C16 1.918(4)
Br2 C6 1.914(4)
N4 C7 1.368(5)
N4 H4B 0.84(5)
N4 H4A 0.95(5)
C6 N3 1.318(5)
C6 C7 1.399(5)
C7 C8 1.407(5)
C9 C10 1.371(6)
C9 C8 1.376(6)
C9 H9 0.9500
N3 C10 1.338(5)
C8 H8 0.9500
C10 H10 0.9500
Br3 C11 1.908(4)
C13 C14 1.385(6)
C13 C12 1.400(6)
C13 H13 0.9500
N5 C11 1.316(5)
N5 C15 1.341(6)
N6 C12 1.382(5)
N6 H6A 0.83(5)
N6 H6B 0.78(5)
C12 C11 1.398(5)
C14 C15 1.379(6)
C14 H14 0.9500
C15 H15 0.9500
N8 C17 1.370(6)
N8 H8A 0.83(4)
N8 H8B 0.75(7)
N7 C16 1.304(5)
N7 C20 1.349(6)
C17 C18 1.401(5)
C17 C16 1.407(5)
C18 C19 1.380(6)
C18 H18 0.9500
C19 C20 1.382(6)
C19 H19 0.9500
C20 H20 0.9500
